data_7219397
loop_
_publ_author_name
'Katam, Srinivas'
'Suresh, Paladugu'
'Chatla, Naga Babu'
'Arruri, Sathyanarayana'
'Ganesan, Prabusankar'

_publ_section_title
;
 Heavier chalcogenone complexes of bismuth(III)trihalides: Potential
 catalysts for acylative cleavage of cyclic ethers
;
_journal_name_full 'RSC Adv.'
_journal_paper_doi 10.1039/C4RA17144F
_journal_year 2015
_chemical_formula_moiety 'C27 H36 N2 Te'
_chemical_formula_sum 'C27 H36 N2 Te'
_chemical_formula_weight 516.20
_space_group_crystal_system monoclinic
_space_group_IT_number 14
_space_group_name_Hall '-P 2yn'
_space_group_name_H-M_alt 'P 1 21/n 1'
_symmetry_space_group_name_Hall '-P 2yn'
_symmetry_space_group_name_H-M 'P 1 21/n 1'
_audit_creation_date 2014-01-20
_audit_creation_method
;
  Olex2 1.1
  (compiled Nov  1 2011 20:42:30, GUI svn.r3906)
;
_audit_update_record
;
2014-05-01 deposited with the CCDC.
2015-01-22 downloaded from the CCDC.
;
_cell_angle_alpha 90
_cell_angle_beta 106.852(4)
_cell_angle_gamma 90
_cell_formula_units_Z 4
_cell_length_a 19.1643(5)
_cell_length_b 7.15496(17)
_cell_length_c 20.1107(8)
_cell_measurement_reflns_used 4614
_cell_measurement_temperature 150
_cell_measurement_theta_max 70.7555
_cell_measurement_theta_min 3.7772
_cell_volume 2639.16(15)
_computing_cell_refinement
;
CrysAlisPro, Agilent Technologies,
Version 1.171.35.19 (release 27-10-2011 CrysAlis171 .NET)
(compiled Oct 27 2011,15:02:11)
;
_computing_data_collection
;
CrysAlisPro, Agilent Technologies,
Version 1.171.35.19 (release 27-10-2011 CrysAlis171 .NET)
(compiled Oct 27 2011,15:02:11)
;
_computing_data_reduction
;
CrysAlisPro, Agilent Technologies,
Version 1.171.35.19 (release 27-10-2011 CrysAlis171 .NET)
(compiled Oct 27 2011,15:02:11)
;
_computing_molecular_graphics
;
O. V. Dolomanov, L. J. Bourhis, R. J. Gildea, J. A. K. Howard and H. Puschmann,
OLEX2: a complete structure solution, refinement and analysis program.
J. Appl. Cryst. (2009). 42, 339-341.
;
_computing_publication_material
;
O. V. Dolomanov, L. J. Bourhis, R. J. Gildea, J. A. K. Howard and H. Puschmann,
OLEX2: a complete structure solution, refinement and analysis program.
J. Appl. Cryst. (2009). 42, 339-341.
;
_computing_structure_refinement
;
olex2.refine (L.J. Bourhis, O.V. Dolomanov, R.J. Gildea, J.A.K. Howard,
H. Puschmann, in preparation, 2011)
;
_computing_structure_solution
;
SHELXS, G.M. Sheldrick, Acta Cryst.
(2008). A64, 112-122
;
_diffrn_ambient_temperature 150
_diffrn_detector_area_resol_mean 16.1293
_diffrn_measured_fraction_theta_full 0.978372
_diffrn_measured_fraction_theta_max 0.978372
_diffrn_measurement_details
;
  1 omega  -45.00   37.00   1.0000    1.5000
omega____ theta____ kappa____ phi______ frames
    -      -33.5000   25.0000  150.0000 82

  2 omega  -54.00   16.00   1.0000    1.5000
omega____ theta____ kappa____ phi______ frames
    -      -33.5000   63.0000   30.0000 70

  3 omega   28.00  122.00   1.0000    1.5000
omega____ theta____ kappa____ phi______ frames
    -       54.0000   77.0000   60.0000 94

  4 omega   18.00   68.00   1.0000    1.5000
omega____ theta____ kappa____ phi______ frames
    -       54.0000  -57.0000   90.0000 50

  5 omega  -14.00   26.00   1.0000    1.5000
omega____ theta____ kappa____ phi______ frames
    -       54.0000  -57.0000  -90.0000 40

  6 omega   47.00  107.00   1.0000    1.5000
omega____ theta____ kappa____ phi______ frames
    -       54.0000 -125.0000  -30.0000 60

  7 omega   42.00   67.00   1.0000    1.5000
omega____ theta____ kappa____ phi______ frames
    -       54.0000  -57.0000  -90.0000 25

  8 omega  101.00  131.00   1.0000    1.5000
omega____ theta____ kappa____ phi______ frames
    -      108.0000  111.0000  -30.0000 30

  9 omega   37.00   75.00   1.0000    1.5000
omega____ theta____ kappa____ phi______ frames
    -      108.0000  -38.0000  -30.0000 38

 10 omega   46.00   94.00   1.0000    1.5000
omega____ theta____ kappa____ phi______ frames
    -      108.0000  -25.0000 -150.0000 48

 11 omega   39.00  137.00   1.0000    1.5000
omega____ theta____ kappa____ phi______ frames
    -      108.0000  -77.0000  -90.0000 98

 12 omega   43.00   93.00   1.0000    1.5000
omega____ theta____ kappa____ phi______ frames
    -      108.0000  -38.0000  -90.0000 50

 13 omega  103.00  176.00   1.0000    1.5000
omega____ theta____ kappa____ phi______ frames
    -      108.0000   63.0000   30.0000 73

 14 omega  152.00  177.00   1.0000    1.5000
omega____ theta____ kappa____ phi______ frames
    -      108.0000  111.0000  -30.0000 25

 15 omega   64.00   89.00   1.0000    1.5000
omega____ theta____ kappa____ phi______ frames
    -      108.0000  -50.0000 -120.0000 25

 16 omega   45.00  167.00   1.0000    1.5000
omega____ theta____ kappa____ phi______ frames
    -      108.0000   12.0000 -180.0000 122
;
_diffrn_measurement_device_type 'SuperNova, Dual, Cu at zero, Eos'
_diffrn_measurement_method '\w scans'
_diffrn_orient_matrix_UB_11 -0.0064458000
_diffrn_orient_matrix_UB_12 -0.1742350000
_diffrn_orient_matrix_UB_13 -0.0465433000
_diffrn_orient_matrix_UB_21 -0.0526001000
_diffrn_orient_matrix_UB_22 0.1064781000
_diffrn_orient_matrix_UB_23 -0.0607211000
_diffrn_orient_matrix_UB_31 0.0650757000
_diffrn_orient_matrix_UB_32 0.0689040000
_diffrn_orient_matrix_UB_33 -0.0236193000
_diffrn_radiation_monochromator mirror
_diffrn_radiation_type 'Cu K\a'
_diffrn_radiation_wavelength 1.5418
_diffrn_reflns_av_R_equivalents 0.0333
_diffrn_reflns_av_unetI/netI 0.0436
_diffrn_reflns_limit_h_max 23
_diffrn_reflns_limit_h_min -14
_diffrn_reflns_limit_k_max 7
_diffrn_reflns_limit_k_min -8
_diffrn_reflns_limit_l_max 24
_diffrn_reflns_limit_l_min -24
_diffrn_reflns_number 10829
_diffrn_reflns_theta_full 70.892111
_diffrn_reflns_theta_max 70.89
_diffrn_reflns_theta_min 3.78
_diffrn_source 'SuperNova (Cu) X-ray Source'
_diffrn_source_current n/a
_diffrn_source_voltage n/a
_exptl_absorpt_coefficient_mu 8.989
_exptl_absorpt_correction_T_max 1.00000
_exptl_absorpt_correction_T_min 0.48037
_exptl_absorpt_correction_type multi-scan
_exptl_absorpt_process_details
;
CrysAlisPro, Agilent Technologies,
Version 1.171.35.19 (release 27-10-2011 CrysAlis171 .NET)
(compiled Oct 27 2011,15:02:11)
Empirical absorption correction using spherical harmonics,
 implemented in SCALE3 ABSPACK scaling algorithm.
;
_exptl_crystal_colour yellow
_exptl_crystal_colour_primary yellow
_exptl_crystal_density_diffrn 1.2991
_exptl_crystal_description plate
_exptl_crystal_F_000 1058.3297
_exptl_crystal_size_max 0.35
_exptl_crystal_size_mid 0.32
_exptl_crystal_size_min 0.27
_refine_diff_density_max 1.009294
_refine_diff_density_min -1.104919
_refine_diff_density_rms 0.094040
_refine_ls_d_res_high 0.815871
_refine_ls_d_res_low 11.692600
_refine_ls_goodness_of_fit_ref 1.040163
_refine_ls_hydrogen_treatment mixed
_refine_ls_matrix_type full
_refine_ls_number_constraints 56
_refine_ls_number_parameters 278
_refine_ls_number_reflns 4976
_refine_ls_number_restraints 0
_refine_ls_restrained_S_all 1.040163
_refine_ls_R_factor_all 0.044398
_refine_ls_R_factor_gt 0.035393
_refine_ls_shift/su_max 0.0000
_refine_ls_shift/su_mean 0.0000
_refine_ls_structure_factor_coef Fsqd
_refine_ls_weighting_details 'w=1/[\s^2^(Fo^2^)+(0.0461P)^2^+0.3314P] where P=(Fo^2^+2Fc^2^)/3'
_refine_ls_weighting_scheme calc
_refine_ls_wR_factor_ref 0.095047
_reflns_Friedel_coverage 0.0
_reflns_limit_h_max 14
_reflns_limit_h_min -23
_reflns_limit_k_max 8
_reflns_limit_k_min 0
_reflns_limit_l_max 24
_reflns_limit_l_min -13
_reflns_number_gt 4169
_reflns_number_total 4976
_reflns_threshold_expression I>=2u(I)
_cod_data_source_file c4ra17144f2.cif
_cod_data_source_block 5
_cod_original_cell_volume 2639.17(16)
_cod_database_code 7219397
_chemical_oxdiff_formula 'C27 H36 N2 Te'
_reflns_odcompleteness_completeness 99.88
_reflns_odcompleteness_iscentric 1
_reflns_odcompleteness_theta 66.97

loop_
_space_group_symop_id
_space_group_symop_operation_xyz
1 x,y,z
2 -x+1/2,y+1/2,-z+1/2
3 -x,-y,-z
4 x-1/2,-y-1/2,z-1/2

loop_
_atom_site_label
_atom_site_type_symbol
_atom_site_fract_x
_atom_site_fract_y
_atom_site_fract_z
_atom_site_U_iso_or_equiv
_atom_site_adp_type
_atom_site_occupancy
_atom_site_refinement_flags_posn
Te1 Te 0.562749(11) 0.18067(3) 0.231272(14) 0.04373(10) Uani 1.000000 .
C20 C 0.34207(19) 0.0782(5) 0.3182(2) 0.0431(8) Uani 1.000000 .
H20 H 0.34142(19) 0.0449(5) 0.3638(2) 0.0517(10) Uiso 1.000000 R
N2 N 0.52205(13) 0.5976(3) 0.23184(13) 0.0280(5) Uani 1.000000 .
C1 C 0.50166(16) 0.4162(4) 0.23224(16) 0.0290(6) Uani 1.000000 .
C4 C 0.59533(16) 0.6617(4) 0.23682(17) 0.0292(6) Uani 1.000000 .
C3 C 0.46433(17) 0.7162(4) 0.23049(18) 0.0335(7) Uani 1.000000 .
H3 H 0.46506(17) 0.8489(4) 0.22967(18) 0.0402(8) Uiso 1.000000 R
N1 N 0.43014(13) 0.4222(3) 0.23155(13) 0.0287(5) Uani 1.000000 .
C17 C 0.34229(17) 0.1729(4) 0.18314(17) 0.0319(7) Uani 1.000000 .
C16 C 0.38688(16) 0.2652(4) 0.24121(16) 0.0283(6) Uani 1.000000 .
C7 C 0.73122(19) 0.8040(5) 0.2464(2) 0.0467(9) Uani 1.000000 .
H7 H 0.77803(19) 0.8540(5) 0.2497(2) 0.0561(11) Uiso 1.000000 R
C10 C 0.6207(2) 0.6735(6) 0.3690(2) 0.0514(10) Uani 1.000000 .
H10 H 0.5666(2) 0.6567(6) 0.3560(2) 0.0616(12) Uiso 1.000000 R
C5 C 0.61467(18) 0.6883(4) 0.17577(18) 0.0342(7) Uani 1.000000 .
C9 C 0.64176(19) 0.7033(5) 0.30246(18) 0.0375(7) Uani 1.000000 .
C19 C 0.29673(19) -0.0123(5) 0.2621(2) 0.0422(8) Uani 1.000000 .
H19 H 0.26463(19) -0.1065(5) 0.2691(2) 0.0507(10) Uiso 1.000000 R
C25 C 0.3424(2) 0.2229(6) 0.10958(18) 0.0447(9) Uani 1.000000 .
H25 H 0.3886(2) 0.2918(6) 0.11254(18) 0.0536(10) Uiso 1.000000 R
C21 C 0.38922(18) 0.2188(5) 0.30941(17) 0.0351(7) Uani 1.000000 .
C22 C 0.4412(2) 0.3124(5) 0.37185(19) 0.0464(9) Uani 1.000000 .
H22 H 0.4781(2) 0.3824(5) 0.35512(19) 0.0557(11) Uiso 1.000000 R
C11 C 0.6404(3) 0.8412(7) 0.4181(3) 0.0798(16) Uani 1.000000 .
H11a H 0.6935(3) 0.856(3) 0.4340(16) 0.120(2) Uiso 1.000000 G
H11b H 0.6182(17) 0.9545(11) 0.3935(6) 0.120(2) Uiso 1.000000 G
H11c H 0.6221(18) 0.821(2) 0.4582(10) 0.120(2) Uiso 1.000000 G
C2 C 0.40697(17) 0.6068(4) 0.23056(18) 0.0341(7) Uani 1.000000 .
H2 H 0.35970(17) 0.6481(4) 0.23004(18) 0.0410(8) Uiso 1.000000 R
C24 C 0.4823(3) 0.1705(7) 0.4255(2) 0.0696(14) Uani 1.000000 .
H24a H 0.4483(4) 0.109(3) 0.4467(13) 0.104(2) Uiso 1.000000 G
H24b H 0.5048(16) 0.077(3) 0.4028(4) 0.104(2) Uiso 1.000000 G
H24c H 0.5203(12) 0.2345(10) 0.4616(10) 0.104(2) Uiso 1.000000 G
C18 C 0.29737(18) 0.0323(5) 0.19545(19) 0.0406(8) Uani 1.000000 .
H18 H 0.26656(18) -0.0343(5) 0.15727(19) 0.0487(10) Uiso 1.000000 R
C13 C 0.5645(2) 0.6441(5) 0.10409(18) 0.0445(9) Uani 1.000000 .
H13 H 0.5205(2) 0.5790(5) 0.11001(18) 0.0534(10) Uiso 1.000000 R
C14 C 0.5390(3) 0.8250(6) 0.0633(2) 0.0617(12) Uani 1.000000 .
H14a H 0.5125(16) 0.902(2) 0.0882(9) 0.0925(18) Uiso 1.000000 G
H14b H 0.5815(3) 0.894(2) 0.0586(15) 0.0925(18) Uiso 1.000000 G
H14c H 0.5068(14) 0.7943(6) 0.0171(6) 0.0925(18) Uiso 1.000000 G
C8 C 0.7102(2) 0.7735(5) 0.3057(2) 0.0477(9) Uani 1.000000 .
H8 H 0.7434(2) 0.8012(5) 0.3497(2) 0.0572(11) Uiso 1.000000 R
C26 C 0.2786(3) 0.3526(7) 0.0760(2) 0.0653(13) Uani 1.000000 .
H26a H 0.2327(3) 0.2904(19) 0.0747(16) 0.0979(19) Uiso 1.000000 G
H26b H 0.2833(10) 0.468(2) 0.1031(10) 0.0979(19) Uiso 1.000000 G
H26c H 0.2789(11) 0.383(4) 0.0285(6) 0.0979(19) Uiso 1.000000 G
C15 C 0.6016(2) 0.5121(6) 0.0644(2) 0.0629(12) Uani 1.000000 .
H15a H 0.6466(9) 0.570(2) 0.0605(15) 0.0944(18) Uiso 1.000000 G
H15b H 0.6132(16) 0.3935(18) 0.0896(9) 0.0944(18) Uiso 1.000000 G
H15c H 0.5687(7) 0.489(4) 0.0179(6) 0.0944(18) Uiso 1.000000 G
C6 C 0.6839(2) 0.7614(5) 0.1828(2) 0.0433(9) Uani 1.000000 .
H6 H 0.6988(2) 0.7823(5) 0.1422(2) 0.0519(10) Uiso 1.000000 R
C27 C 0.3403(3) 0.0490(7) 0.0651(2) 0.0678(13) Uani 1.000000 .
H27a H 0.3794(12) -0.037(2) 0.0892(8) 0.1017(19) Uiso 1.000000 G
H27b H 0.2931(7) -0.013(3) 0.0571(15) 0.1017(19) Uiso 1.000000 G
H27c H 0.3472(18) 0.0853(8) 0.0204(7) 0.1017(19) Uiso 1.000000 G
C23 C 0.4016(2) 0.4544(7) 0.4049(2) 0.0682(13) Uani 1.000000 .
H23a H 0.3792(16) 0.551(3) 0.3707(6) 0.1024(19) Uiso 1.000000 G
H23b H 0.3637(13) 0.3906(11) 0.4202(16) 0.1024(19) Uiso 1.000000 G
H23c H 0.4366(4) 0.513(4) 0.4450(11) 0.1024(19) Uiso 1.000000 G
C12 C 0.6560(3) 0.4955(6) 0.4057(2) 0.0680(13) Uani 1.000000 .
H12a H 0.6423(15) 0.3892(10) 0.3738(6) 0.1020(19) Uiso 1.000000 G
H12b H 0.7092(3) 0.5097(18) 0.4202(15) 0.1020(19) Uiso 1.000000 G
H12c H 0.6392(14) 0.473(3) 0.4466(10) 0.1020(19) Uiso 1.000000 G

loop_
_atom_site_aniso_label
_atom_site_aniso_U_11
_atom_site_aniso_U_22
_atom_site_aniso_U_33
_atom_site_aniso_U_12
_atom_site_aniso_U_13
_atom_site_aniso_U_23
Te1 0.02995(13) 0.02133(13) 0.0855(2) 0.00093(8) 0.02550(12) -0.00067(10)
C20 0.0384(19) 0.040(2) 0.056(2) 0.0005(16) 0.0217(17) 0.0154(17)
N2 0.0235(12) 0.0193(12) 0.0427(14) -0.0010(10) 0.0120(11) 0.0013(10)
C1 0.0260(15) 0.0224(15) 0.0400(16) 0.0004(12) 0.0117(13) 0.0015(12)
C4 0.0205(14) 0.0200(14) 0.0477(18) -0.0006(11) 0.0111(13) 0.0035(13)
C3 0.0280(16) 0.0218(15) 0.0532(19) 0.0038(12) 0.0157(14) 0.0049(13)
N1 0.0231(12) 0.0214(13) 0.0439(14) 0.0012(10) 0.0131(11) 0.0017(11)
C17 0.0258(16) 0.0322(17) 0.0418(17) -0.0007(12) 0.0160(13) -0.0063(13)
C16 0.0224(14) 0.0202(14) 0.0460(17) 0.0016(12) 0.0155(13) 0.0020(12)
C7 0.0278(18) 0.0301(18) 0.086(3) -0.0034(14) 0.0220(19) -0.0017(17)
C10 0.039(2) 0.070(3) 0.0429(19) 0.0042(19) 0.0092(16) -0.0047(19)
C5 0.0320(17) 0.0268(17) 0.0466(18) 0.0053(13) 0.0158(14) 0.0076(14)
C9 0.0311(17) 0.0325(18) 0.0490(19) 0.0026(14) 0.0119(15) -0.0021(14)
C19 0.0348(18) 0.0277(17) 0.073(2) -0.0030(14) 0.0291(18) 0.0041(16)
C25 0.0355(19) 0.062(2) 0.0413(19) -0.0045(17) 0.0180(16) -0.0040(17)
C21 0.0283(16) 0.0350(17) 0.0444(18) 0.0025(14) 0.0145(14) 0.0039(14)
C22 0.037(2) 0.059(3) 0.0430(19) -0.0003(17) 0.0111(16) 0.0035(17)
C11 0.102(4) 0.076(4) 0.061(3) 0.025(3) 0.022(3) -0.017(3)
C2 0.0271(15) 0.0233(16) 0.0541(19) 0.0019(13) 0.0151(15) 0.0036(14)
C24 0.057(3) 0.093(4) 0.050(2) 0.016(3) 0.002(2) 0.010(2)
C18 0.0312(17) 0.0333(18) 0.061(2) -0.0063(14) 0.0191(16) -0.0148(16)
C13 0.047(2) 0.047(2) 0.0439(19) 0.0084(17) 0.0190(17) 0.0077(16)
C14 0.071(3) 0.063(3) 0.051(2) 0.022(2) 0.018(2) 0.020(2)
C8 0.0285(18) 0.0376(19) 0.071(3) 0.0011(15) 0.0057(17) -0.0098(18)
C26 0.066(3) 0.083(3) 0.052(2) 0.020(3) 0.024(2) 0.014(2)
C15 0.064(3) 0.068(3) 0.057(2) 0.014(2) 0.019(2) -0.007(2)
C6 0.039(2) 0.0359(18) 0.064(2) 0.0024(16) 0.0289(19) 0.0104(17)
C27 0.067(3) 0.087(3) 0.053(2) 0.005(3) 0.023(2) -0.022(2)
C23 0.063(3) 0.078(3) 0.053(2) 0.002(2) -0.000(2) -0.020(2)
C12 0.095(4) 0.060(3) 0.051(2) 0.003(3) 0.024(2) 0.006(2)

loop_
_atom_type_symbol
_atom_type_scat_dispersion_real
_atom_type_scat_dispersion_imag
_atom_type_scat_source
H 0.00000 0.00000 'International Tables Volume C Table 6.1.1.4 (pp. 500-502)'
C 0.01920 0.00962 'International Tables Volume C Table 6.1.1.4 (pp. 500-502)'
Te -0.06053 6.77227 'International Tables Volume C Table 6.1.1.4 (pp. 500-502)'
N 0.03256 0.01839 'International Tables Volume C Table 6.1.1.4 (pp. 500-502)'

loop_
_geom_angle_atom_site_label_1
_geom_angle_atom_site_label_2
_geom_angle_atom_site_label_3
_geom_angle
C19 C20 H20 119.5(2)
C21 C20 H20 119.5(2)
C21 C20 C19 120.9(3)
C4 N2 C1 125.2(2)
C3 N2 C1 110.8(3)
C3 N2 C4 123.9(2)
N2 C1 Te1 128.2(2)
N1 C1 Te1 126.7(2)
N1 C1 N2 105.0(2)
C5 C4 N2 118.7(3)
C9 C4 N2 118.1(3)
C9 C4 C5 123.0(3)
H3 C3 N2 126.57(17)
C2 C3 N2 106.9(3)
C2 C3 H3 126.57(19)
C16 N1 C1 126.0(2)
C2 N1 C1 110.2(2)
C2 N1 C16 123.2(2)
C25 C17 C16 121.9(3)
C18 C17 C16 116.9(3)
C18 C17 C25 121.2(3)
C17 C16 N1 119.5(3)
C21 C16 N1 117.4(3)
C21 C16 C17 123.1(3)
C8 C7 H7 120.3(2)
C6 C7 H7 120.3(2)
C6 C7 C8 119.4(3)
C9 C10 H10 107.8(2)
C11 C10 H10 107.8(3)
C11 C10 C9 112.3(4)
C12 C10 H10 107.8(3)
C12 C10 C9 110.4(3)
C12 C10 C11 110.5(4)
C13 C5 C4 123.5(3)
C6 C5 C4 116.7(3)
C6 C5 C13 119.8(3)
C10 C9 C4 123.0(3)
C8 C9 C4 117.2(3)
C8 C9 C10 119.8(3)
H19 C19 C20 119.7(2)
C18 C19 C20 120.5(3)
C18 C19 H19 119.7(2)
H25 C25 C17 107.99(19)
C26 C25 C17 110.2(3)
C26 C25 H25 108.0(2)
C27 C25 C17 111.8(3)
C27 C25 H25 108.0(2)
C27 C25 C26 110.7(4)
C16 C21 C20 117.2(3)
C22 C21 C20 120.5(3)
C22 C21 C16 122.3(3)
H22 C22 C21 107.54(19)
C24 C22 C21 111.9(3)
C24 C22 H22 107.5(2)
C23 C22 C21 111.3(3)
C23 C22 H22 107.5(2)
C23 C22 C24 110.7(3)
H11a C11 C10 109.5
H11b C11 C10 109.5
H11b C11 H11a 109.5
H11c C11 C10 109.5
H11c C11 H11a 109.5
H11c C11 H11b 109.5
N1 C2 C3 107.1(3)
H2 C2 C3 126.46(19)
H2 C2 N1 126.46(16)
H24a C24 C22 109.5
H24b C24 C22 109.5
H24b C24 H24a 109.5
H24c C24 C22 109.5
H24c C24 H24a 109.5
H24c C24 H24b 109.5
C19 C18 C17 121.3(3)
H18 C18 C17 119.4(2)
H18 C18 C19 119.4(2)
H13 C13 C5 107.95(19)
C14 C13 C5 110.4(3)
C14 C13 H13 108.0(2)
C15 C13 C5 111.1(3)
C15 C13 H13 108.0(2)
C15 C13 C14 111.4(3)
H14a C14 C13 109.5
H14b C14 C13 109.5
H14b C14 H14a 109.5
H14c C14 C13 109.5
H14c C14 H14a 109.5
H14c C14 H14b 109.5
C9 C8 C7 121.7(4)
H8 C8 C7 119.2(2)
H8 C8 C9 119.2(2)
H26a C26 C25 109.5
H26b C26 C25 109.5
H26b C26 H26a 109.5
H26c C26 C25 109.5
H26c C26 H26a 109.5
H26c C26 H26b 109.5
H15a C15 C13 109.5
H15b C15 C13 109.5
H15b C15 H15a 109.5
H15c C15 C13 109.5
H15c C15 H15a 109.5
H15c C15 H15b 109.5
C5 C6 C7 122.0(3)
H6 C6 C7 119.0(2)
H6 C6 C5 119.0(2)
H27a C27 C25 109.5
H27b C27 C25 109.5
H27b C27 H27a 109.5
H27c C27 C25 109.5
H27c C27 H27a 109.5
H27c C27 H27b 109.5
H23a C23 C22 109.5
H23b C23 C22 109.5
H23b C23 H23a 109.5
H23c C23 C22 109.5
H23c C23 H23a 109.5
H23c C23 H23b 109.5
H12a C12 C10 109.5
H12b C12 C10 109.5
H12b C12 H12a 109.5
H12c C12 C10 109.5
H12c C12 H12a 109.5
H12c C12 H12b 109.5

loop_
_geom_bond_atom_site_label_1
_geom_bond_atom_site_label_2
_geom_bond_distance
Te1 C1 2.055(3)
C20 H20 0.9500
C20 C19 1.371(5)
C20 C21 1.398(5)
N2 C1 1.356(4)
N2 C4 1.453(4)
N2 C3 1.388(4)
C1 N1 1.367(4)
C4 C5 1.395(4)
C4 C9 1.393(5)
C3 H3 0.9500
C3 C2 1.350(4)
N1 C16 1.442(4)
N1 C2 1.392(4)
C17 C16 1.397(4)
C17 C25 1.523(5)
C17 C18 1.392(4)
C16 C21 1.399(4)
C7 H7 0.9500
C7 C8 1.382(6)
C7 C6 1.371(6)
C10 H10 1.0000
C10 C9 1.520(5)
C10 C11 1.530(6)
C10 C12 1.528(6)
C5 C13 1.516(5)
C5 C6 1.395(5)
C9 C8 1.388(5)
C19 H19 0.9500
C19 C18 1.382(5)
C25 H25 1.0000
C25 C26 1.528(6)
C25 C27 1.527(5)
C21 C22 1.514(5)
C22 H22 1.0000
C22 C24 1.524(5)
C22 C23 1.530(5)
C11 H11a 0.9800
C11 H11b 0.9800
C11 H11c 0.9800
C2 H2 0.9500
C24 H24a 0.9800
C24 H24b 0.9800
C24 H24c 0.9800
C18 H18 0.9500
C13 H13 1.0000
C13 C14 1.534(5)
C13 C15 1.538(5)
C14 H14a 0.9800
C14 H14b 0.9800
C14 H14c 0.9800
C8 H8 0.9500
C26 H26a 0.9800
C26 H26b 0.9800
C26 H26c 0.9800
C15 H15a 0.9800
C15 H15b 0.9800
C15 H15c 0.9800
C6 H6 0.9500
C27 H27a 0.9800
C27 H27b 0.9800
C27 H27c 0.9800
C23 H23a 0.9800
C23 H23b 0.9800
C23 H23c 0.9800
C12 H12a 0.9800
C12 H12b 0.9800
C12 H12c 0.9800
